data_7720519
loop_
_publ_author_name
'Levina, Anastasia A.'
'Shmelev, Maxim A.'
'Lalov, Andrey V.'
'Chistyakov, Aleksandr S.'
'Voronina, Julia K.'
'Varaksina, Evgeniya A.'
'Taydakov, Ilya V.'
'Sidorov, Alexey A.'
'Eremenko, Igor L.'

_publ_section_title
;
 Effect of combining 1-naphthoate and pentafluorobenzoate anions in
 Eu(III) compounds on their structure and photoluminescent properties.
;
_journal_issue 3
_journal_name_full 'Dalton transactions (Cambridge, England : 2003)'
_journal_page_first 1417
_journal_page_last 1435
_journal_paper_doi 10.1039/d5dt02665b
_journal_volume 55
_journal_year 2026
_chemical_formula_moiety 'C70 H30 Eu2 F20 N4 O12, 2(C6 H6)'
_chemical_formula_sum 'C82 H42 Eu2 F20 N4 O12'
_chemical_formula_weight 1959.11
_space_group_crystal_system monoclinic
_space_group_IT_number 14
_space_group_name_Hall '-P 2yn'
_space_group_name_H-M_alt 'P 1 21/n 1'
_atom_sites_solution_hydrogens geom
_audit_creation_date 2025-06-30
_audit_creation_method
;
Olex2 1.5
(compiled 2025.05.31 svn.r86d253d1 for OlexSys, GUI svn.r7254)
;
_audit_update_record
;
2025-07-05 deposited with the CCDC.	2025-12-16 downloaded from the CCDC.
;
_cell_angle_alpha 90
_cell_angle_beta 90.082(2)
_cell_angle_gamma 90
_cell_formula_units_Z 2
_cell_length_a 12.8451(5)
_cell_length_b 13.0931(5)
_cell_length_c 21.8306(9)
_cell_measurement_reflns_used 9164
_cell_measurement_temperature 150.0
_cell_measurement_theta_max 73.12
_cell_measurement_theta_min 4.00
_cell_volume 3671.5(3)
_computing_cell_refinement 'SAINT V8.40A (Bruker, 2019)'
_computing_data_reduction 'SAINT V8.40A (Bruker, 2019)'
_computing_molecular_graphics 'Olex2 1.5 (Dolomanov et al., 2009)'
_computing_publication_material 'Olex2 1.5 (Dolomanov et al., 2009)'
_computing_structure_refinement 'XL  (Sheldrick, 2008)'
_computing_structure_solution 'XT  (Sheldrick, 2015)'
_diffrn_ambient_temperature 150.00
_diffrn_measured_fraction_theta_full 0.965
_diffrn_measured_fraction_theta_max 0.965
_diffrn_measurement_device_type 'Bruker APEX-II CCD'
_diffrn_measurement_method '\f and \w scans'
_diffrn_radiation_type CuK\a
_diffrn_radiation_wavelength 1.54178
_diffrn_reflns_av_R_equivalents 0.1061
_diffrn_reflns_av_unetI/netI 0.0938
_diffrn_reflns_Laue_measured_fraction_full 0.965
_diffrn_reflns_Laue_measured_fraction_max 0.965
_diffrn_reflns_limit_h_max 15
_diffrn_reflns_limit_h_min -12
_diffrn_reflns_limit_k_max 14
_diffrn_reflns_limit_k_min -12
_diffrn_reflns_limit_l_max 25
_diffrn_reflns_limit_l_min -24
_diffrn_reflns_number 26257
_diffrn_reflns_point_group_measured_fraction_full 0.965
_diffrn_reflns_point_group_measured_fraction_max 0.965
_diffrn_reflns_theta_full 65.073
_diffrn_reflns_theta_max 65.073
_diffrn_reflns_theta_min 3.995
_exptl_absorpt_coefficient_mu 13.166
_exptl_absorpt_correction_T_max 0.3249
_exptl_absorpt_correction_T_min 0.0759
_exptl_absorpt_correction_type multi-scan
_exptl_absorpt_process_details
;
SADABS-2016/2 (Bruker,2016/2) was used for absorption correction.
wR2(int) was 0.1780 before and 0.1090 after correction.
The Ratio of minimum to maximum transmission is 0.2336.
The \l/2 correction factor is Not present.
;
_exptl_crystal_colour colourless
_exptl_crystal_colour_primary colourless
_exptl_crystal_density_diffrn 1.772
_exptl_crystal_description needle
_exptl_crystal_F_000 1928
_exptl_crystal_size_max 0.1
_exptl_crystal_size_mid 0.1
_exptl_crystal_size_min 0.03
_refine_diff_density_max 1.412
_refine_diff_density_min -1.425
_refine_diff_density_rms 0.161
_refine_ls_extinction_method none
_refine_ls_goodness_of_fit_ref 1.037
_refine_ls_hydrogen_treatment constr
_refine_ls_matrix_type full
_refine_ls_number_parameters 541
_refine_ls_number_reflns 6048
_refine_ls_number_restraints 0
_refine_ls_restrained_S_all 1.037
_refine_ls_R_factor_all 0.0710
_refine_ls_R_factor_gt 0.0590
_refine_ls_shift/su_max 0.001
_refine_ls_shift/su_mean 0.000
_refine_ls_structure_factor_coef Fsqd
_refine_ls_weighting_details 'w=1/[\s^2^(Fo^2^)+(0.0777P)^2^] where P=(Fo^2^+2Fc^2^)/3'
_refine_ls_weighting_scheme calc
_refine_ls_wR_factor_gt 0.1419
_refine_ls_wR_factor_ref 0.1490
_reflns_Friedel_coverage 0.000
_reflns_number_gt 4914
_reflns_number_total 6048
_reflns_threshold_expression 'I > 2\s(I)'
_cod_data_source_file d5dt02665b2.cif
_cod_data_source_block 04
_cod_database_code 7720519
_shelx_shelxl_version_number 2014/7
_shelx_space_group_comment
;
The symmetry employed for this shelxl refinement is uniquely defined
by the following loop, which should always be used as a source of
symmetry information in preference to the above space-group names.
They are only intended as comments.
;
_shelx_estimated_absorpt_t_max 0.693
_shelx_estimated_absorpt_t_min 0.353
_olex2_refinement_description
;
1. Fixed Uiso
 At 1.2 times of:
  All C(H) groups
2.a Aromatic/amide H refined with riding coordinates:
 C14(H14), C12(H12), C15(H15), C18(H18), C29(H29), C13(H13), C16(H16),
 C34(H34), C27(H27), C32(H32), C35(H35), C26(H26), C17(H17), C33(H33), C28(H28),
  C1S(H1S), C4S(H4S), C3S(H3S), C2S(H2S), C5S(H5S), C6S(H6S)
;
_olex2_submission_special_instructions 'No special instructions were received'

loop_
_space_group_symop_operation_xyz
'x, y, z'
'-x+1/2, y+1/2, -z+1/2'
'-x, -y, -z'
'x-1/2, -y-1/2, z-1/2'

loop_
_atom_site_label
_atom_site_type_symbol
_atom_site_fract_x
_atom_site_fract_y
_atom_site_fract_z
_atom_site_U_iso_or_equiv
_atom_site_adp_type
_atom_site_occupancy
_atom_site_site_symmetry_order
_atom_site_calc_flag
_atom_site_refinement_flags_posn
_atom_site_refinement_flags_adp
_atom_site_refinement_flags_occupancy
_atom_site_disorder_assembly
_atom_site_disorder_group
Eu1 Eu 0.65318(3) 0.48081(3) 0.51724(2) 0.02281(16) Uani 1 1 d . . . . .
F25 F 0.4302(3) 0.5797(3) 0.71082(16) 0.0495(11) Uani 1 1 d . . . . .
O4 O 0.7081(4) 0.4997(3) 0.6229(2) 0.0371(12) Uani 1 1 d . . . . .
O5 O 0.5034(3) 0.5713(3) 0.55345(18) 0.0304(10) Uani 1 1 d . . . . .
O2 O 0.4495(3) 0.6468(3) 0.42987(19) 0.0326(10) Uani 1 1 d . . . . .
F22 F 0.6450(3) 0.9233(3) 0.6529(2) 0.0606(13) Uani 1 1 d . . . . .
O1 O 0.6187(3) 0.6094(3) 0.44374(19) 0.0319(10) Uani 1 1 d . . . . .
F21 F 0.5622(3) 0.8072(3) 0.56320(18) 0.0511(11) Uani 1 1 d . . . . .
O3 O 0.7377(3) 0.6282(3) 0.56153(19) 0.0359(11) Uani 1 1 d . . . . .
O6 O 0.3501(3) 0.6361(3) 0.57403(19) 0.0342(11) Uani 1 1 d . . . . .
F23 F 0.6194(3) 0.8684(3) 0.7722(2) 0.0628(14) Uani 1 1 d . . . . .
F24 F 0.5120(4) 0.6965(3) 0.80041(18) 0.0652(13) Uani 1 1 d . . . . .
N1 N 0.7894(4) 0.3372(4) 0.5305(2) 0.0328(13) Uani 1 1 d . . . . .
F7 F 0.6867(4) 0.6009(4) 0.3224(2) 0.0750(14) Uani 1 1 d . . . . .
F3 F 0.4793(4) 0.8626(4) 0.4045(2) 0.0673(13) Uani 1 1 d . . . . .
C9 C 0.7835(4) 0.6482(5) 0.6685(3) 0.0251(14) Uani 1 1 d . . . . .
N2 N 0.8285(4) 0.5014(4) 0.4609(3) 0.0349(14) Uani 1 1 d . . . . .
C20 C 0.4932(5) 0.6907(5) 0.6354(3) 0.0282(14) Uani 1 1 d . . . . .
C10 C 0.8277(4) 0.7477(5) 0.6642(3) 0.0294(15) Uani 1 1 d . . . . .
C8 C 0.7419(4) 0.5879(5) 0.6144(3) 0.0267(14) Uani 1 1 d . . . . .
F6 F 0.7523(4) 0.7289(5) 0.2340(2) 0.0943(19) Uani 1 1 d . . . . .
C11 C 0.8617(5) 0.7955(5) 0.7210(3) 0.0344(16) Uani 1 1 d . . . . .
F4 F 0.5436(5) 0.9881(4) 0.3148(3) 0.098(2) Uani 1 1 d . . . . .
C19 C 0.4452(5) 0.6277(4) 0.5837(3) 0.0249(14) Uani 1 1 d . . . . .
C21 C 0.5503(5) 0.7785(5) 0.6218(3) 0.0325(15) Uani 1 1 d . . . . .
C25 C 0.4824(5) 0.6644(5) 0.6954(3) 0.0322(15) Uani 1 1 d . . . . .
C14 C 0.7745(5) 0.6009(5) 0.7248(3) 0.0316(15) Uani 1 1 d . . . . .
H14 H 0.7447 0.5346 0.7270 0.038 Uiso 1 1 calc R U . . .
C30 C 0.8732(5) 0.3322(5) 0.4943(3) 0.0314(15) Uani 1 1 d . . . . .
C2 C 0.5787(5) 0.7297(5) 0.3681(4) 0.048(2) Uani 1 1 d . . . . .
F5 F 0.6803(4) 0.9216(5) 0.2300(3) 0.107(2) Uani 1 1 d . . . . .
C1 C 0.5460(5) 0.6564(5) 0.4196(3) 0.0307(15) Uani 1 1 d . . . . .
C31 C 0.8947(5) 0.4222(5) 0.4566(3) 0.0316(15) Uani 1 1 d . . . . .
C22 C 0.5917(5) 0.8385(5) 0.6673(4) 0.0437(19) Uani 1 1 d . . . . .
C23 C 0.5787(5) 0.8104(6) 0.7275(3) 0.0451(19) Uani 1 1 d . . . . .
C12 C 0.8493(5) 0.7435(5) 0.7764(3) 0.0407(18) Uani 1 1 d . . . . .
H12 H 0.8703 0.7758 0.8134 0.049 Uiso 1 1 calc R U . . .
C15 C 0.9089(5) 0.8938(6) 0.7181(3) 0.0446(19) Uani 1 1 d . . . . .
H15 H 0.9329 0.9251 0.7547 0.053 Uiso 1 1 calc R U . . .
C18 C 0.8413(5) 0.8035(5) 0.6098(3) 0.0330(16) Uani 1 1 d . . . . .
H18 H 0.8188 0.7745 0.5722 0.040 Uiso 1 1 calc R U . . .
C24 C 0.5249(5) 0.7247(5) 0.7411(3) 0.0389(17) Uani 1 1 d . . . . .
C29 C 0.9388(6) 0.2474(6) 0.4949(3) 0.050(2) Uani 1 1 d . . . . .
H29 H 0.9975 0.2448 0.4685 0.060 Uiso 1 1 calc R U . . .
C13 C 0.8086(5) 0.6490(5) 0.7790(3) 0.0417(17) Uani 1 1 d . . . . .
H13 H 0.8029 0.6147 0.8172 0.050 Uiso 1 1 calc R U . . .
C16 C 0.9199(5) 0.9433(5) 0.6644(4) 0.0429(18) Uani 1 1 d . . . . .
H16 H 0.9511 1.0090 0.6637 0.051 Uiso 1 1 calc R U . . .
C34 C 0.9361(5) 0.5979(6) 0.3922(4) 0.052(2) Uani 1 1 d . . . . .
H34 H 0.9479 0.6596 0.3704 0.062 Uiso 1 1 calc R U . . .
C27 C 0.8329(6) 0.1728(6) 0.5718(4) 0.061(2) Uani 1 1 d . . . . .
H27 H 0.8163 0.1189 0.5992 0.073 Uiso 1 1 calc R U . . .
C32 C 0.9832(5) 0.4281(5) 0.4191(3) 0.0424(18) Uani 1 1 d . . . . .
H32 H 1.0287 0.3712 0.4154 0.051 Uiso 1 1 calc R U . . .
C35 C 0.8497(6) 0.5867(6) 0.4300(4) 0.0473(19) Uani 1 1 d . . . . .
H35 H 0.8034 0.6429 0.4340 0.057 Uiso 1 1 calc R U . . .
C3 C 0.5450(6) 0.8271(7) 0.3637(4) 0.057(2) Uani 1 1 d . . . . .
C7 C 0.6506(6) 0.6965(6) 0.3222(3) 0.048(2) Uani 1 1 d . . . . .
C26 C 0.7711(6) 0.2609(6) 0.5688(3) 0.054(2) Uani 1 1 d . . . . .
H26 H 0.7131 0.2661 0.5956 0.065 Uiso 1 1 calc R U . . .
C17 C 0.8859(5) 0.8986(5) 0.6094(3) 0.0402(17) Uani 1 1 d . . . . .
H17 H 0.8939 0.9343 0.5718 0.048 Uiso 1 1 calc R U . . .
C33 C 1.0036(6) 0.5177(6) 0.3875(4) 0.056(2) Uani 1 1 d . . . . .
H33 H 1.0640 0.5233 0.3627 0.067 Uiso 1 1 calc R U . . .
C4 C 0.5798(6) 0.8975(7) 0.3180(5) 0.064(3) Uani 1 1 d . . . . .
C28 C 0.9177(5) 0.1665(6) 0.5342(3) 0.052(2) Uani 1 1 d . . . . .
H28 H 0.9614 0.1080 0.5350 0.062 Uiso 1 1 calc R U . . .
C6 C 0.6857(7) 0.7611(9) 0.2763(4) 0.075(3) Uani 1 1 d . . . . .
C5 C 0.6483(8) 0.8582(7) 0.2756(5) 0.078(3) Uani 1 1 d . . . . .
C1S C 0.7518(13) 0.9091(10) 0.4545(6) 0.115(5) Uani 1 1 d . . . . .
H1S H 0.7557 0.8432 0.4726 0.138 Uiso 1 1 calc R U . . .
C4S C 0.7402(9) 1.1015(10) 0.4033(6) 0.096(4) Uani 1 1 d . . . . .
H4S H 0.7349 1.1687 0.3872 0.116 Uiso 1 1 calc R U . . .
C3S C 0.6835(9) 1.0746(10) 0.4525(5) 0.093(4) Uani 1 1 d . . . . .
H3S H 0.6386 1.1243 0.4700 0.112 Uiso 1 1 calc R U . . .
C2S C 0.6865(11) 0.9830(10) 0.4781(6) 0.095(4) Uani 1 1 d . . . . .
H2S H 0.6440 0.9682 0.5125 0.114 Uiso 1 1 calc R U . . .
C5S C 0.8052(9) 1.0324(12) 0.3765(6) 0.108(5) Uani 1 1 d . . . . .
H5S H 0.8447 1.0499 0.3412 0.130 Uiso 1 1 calc R U . . .
C6S C 0.8122(10) 0.9338(13) 0.4028(7) 0.117(5) Uani 1 1 d . . . . .
H6S H 0.8577 0.8844 0.3857 0.140 Uiso 1 1 calc R U . . .

loop_
_atom_site_aniso_label
_atom_site_aniso_U_11
_atom_site_aniso_U_22
_atom_site_aniso_U_33
_atom_site_aniso_U_23
_atom_site_aniso_U_13
_atom_site_aniso_U_12
Eu1 0.0237(2) 0.0216(3) 0.0231(2) -0.00255(14) -0.00127(16) 0.00388(15)
F25 0.074(3) 0.036(3) 0.039(2) 0.0016(18) 0.003(2) -0.007(2)
O4 0.055(3) 0.028(3) 0.028(3) 0.0002(19) -0.004(2) -0.006(2)
O5 0.028(2) 0.037(3) 0.026(2) -0.0093(19) 0.0032(19) 0.008(2)
O2 0.027(2) 0.027(3) 0.043(3) 0.0027(19) -0.007(2) 0.0043(19)
F22 0.049(3) 0.035(3) 0.098(4) -0.022(2) 0.016(2) -0.010(2)
O1 0.027(2) 0.032(3) 0.037(3) 0.004(2) -0.003(2) 0.011(2)
F21 0.058(3) 0.041(3) 0.054(3) 0.003(2) 0.014(2) -0.007(2)
O3 0.055(3) 0.023(3) 0.031(3) -0.0013(19) 0.001(2) -0.007(2)
O6 0.023(2) 0.042(3) 0.038(3) -0.012(2) -0.002(2) 0.005(2)
F23 0.050(3) 0.063(3) 0.075(3) -0.047(2) -0.015(2) 0.007(2)
F24 0.101(4) 0.061(3) 0.033(3) -0.012(2) -0.013(2) 0.017(3)
N1 0.030(3) 0.041(4) 0.028(3) 0.002(2) 0.007(2) 0.007(3)
F7 0.087(4) 0.061(3) 0.076(4) -0.013(3) 0.015(3) 0.007(3)
F3 0.065(3) 0.052(3) 0.085(4) 0.000(3) 0.018(3) 0.010(2)
C9 0.022(3) 0.025(4) 0.029(4) -0.003(3) -0.001(3) 0.002(3)
N2 0.022(3) 0.034(3) 0.049(4) -0.002(3) 0.004(3) -0.003(2)
C20 0.027(3) 0.031(4) 0.026(4) -0.008(3) 0.001(3) 0.008(3)
C10 0.025(3) 0.029(4) 0.034(4) -0.004(3) -0.002(3) 0.006(3)
C8 0.021(3) 0.029(4) 0.030(4) -0.005(3) -0.001(3) 0.005(3)
F6 0.098(4) 0.116(5) 0.069(4) -0.017(3) 0.042(3) -0.007(4)
C11 0.032(4) 0.028(4) 0.043(4) -0.009(3) -0.008(3) 0.006(3)
F4 0.086(4) 0.057(4) 0.152(6) 0.036(3) 0.009(4) 0.007(3)
C19 0.041(4) 0.014(3) 0.020(3) -0.009(2) 0.001(3) 0.000(3)
C21 0.032(4) 0.031(4) 0.035(4) -0.008(3) 0.006(3) 0.006(3)
C25 0.035(4) 0.028(4) 0.034(4) -0.005(3) 0.001(3) 0.006(3)
C14 0.034(4) 0.034(4) 0.026(4) -0.006(3) -0.004(3) 0.008(3)
C30 0.027(4) 0.036(4) 0.031(4) -0.001(3) 0.002(3) 0.011(3)
C2 0.035(4) 0.027(4) 0.081(6) 0.008(4) -0.027(4) -0.004(3)
F5 0.089(4) 0.125(6) 0.108(5) 0.055(4) 0.008(3) -0.015(4)
C1 0.042(4) 0.019(4) 0.031(4) -0.002(3) 0.000(3) -0.002(3)
C31 0.019(3) 0.040(4) 0.036(4) -0.003(3) 0.004(3) 0.003(3)
C22 0.031(4) 0.028(4) 0.072(6) -0.018(4) 0.002(4) 0.002(3)
C23 0.038(4) 0.050(5) 0.047(5) -0.026(4) -0.011(4) 0.006(4)
C12 0.038(4) 0.049(5) 0.035(4) -0.011(3) -0.011(3) 0.004(3)
C15 0.040(4) 0.037(5) 0.057(5) -0.015(4) -0.010(4) 0.002(3)
C18 0.031(4) 0.026(4) 0.042(4) -0.009(3) 0.006(3) 0.009(3)
C24 0.047(4) 0.046(5) 0.024(4) -0.011(3) -0.001(3) 0.013(4)
C29 0.038(4) 0.046(5) 0.066(5) 0.006(4) 0.022(4) 0.018(4)
C13 0.055(5) 0.039(5) 0.031(4) 0.002(3) 0.000(3) 0.000(4)
C16 0.040(4) 0.027(4) 0.062(5) -0.003(4) 0.000(4) -0.003(3)
C34 0.036(4) 0.046(5) 0.074(6) 0.017(4) 0.004(4) 0.004(4)
C27 0.053(5) 0.052(6) 0.078(6) 0.033(4) 0.019(5) 0.024(4)
C32 0.043(4) 0.032(4) 0.052(5) 0.011(3) 0.011(4) 0.020(3)
C35 0.037(4) 0.031(4) 0.074(6) 0.003(4) 0.002(4) 0.001(3)
C3 0.038(5) 0.055(6) 0.079(6) 0.005(4) -0.003(4) 0.000(4)
C7 0.037(4) 0.059(6) 0.049(5) 0.016(4) 0.002(4) -0.010(4)
C26 0.059(5) 0.058(5) 0.045(5) 0.029(4) 0.017(4) 0.022(4)
C17 0.042(4) 0.031(4) 0.048(5) 0.004(3) 0.003(3) -0.002(3)
C33 0.030(4) 0.064(6) 0.074(6) 0.023(4) 0.020(4) 0.004(4)
C4 0.041(5) 0.052(6) 0.098(7) 0.035(5) -0.006(5) 0.006(4)
C28 0.046(5) 0.044(5) 0.065(5) 0.019(4) 0.018(4) 0.026(4)
C6 0.065(6) 0.101(9) 0.060(6) 0.006(6) 0.006(5) -0.006(6)
C5 0.068(7) 0.049(6) 0.118(9) 0.036(6) -0.038(6) -0.011(5)
C1S 0.182(15) 0.076(9) 0.086(9) 0.019(7) -0.077(10) -0.011(10)
C4S 0.082(8) 0.108(10) 0.100(10) 0.036(8) -0.006(7) 0.002(7)
C3S 0.079(8) 0.124(11) 0.076(8) 0.011(7) -0.006(6) 0.017(7)
C2S 0.110(10) 0.097(10) 0.079(9) 0.027(7) -0.004(7) -0.035(8)
C5S 0.050(7) 0.180(16) 0.095(10) 0.036(10) -0.004(7) -0.004(8)
C6S 0.089(9) 0.153(14) 0.109(11) -0.047(10) -0.038(8) 0.062(9)

loop_
_atom_type_symbol
_atom_type_description
_atom_type_scat_dispersion_real
_atom_type_scat_dispersion_imag
_atom_type_scat_source
C C 0.0181 0.0091 'International Tables Vol C Tables 4.2.6.8 and 6.1.1.4'
H H 0.0000 0.0000 'International Tables Vol C Tables 4.2.6.8 and 6.1.1.4'
Eu Eu -8.9294 11.1857 'International Tables Vol C Tables 4.2.6.8 and 6.1.1.4'
F F 0.0727 0.0534 'International Tables Vol C Tables 4.2.6.8 and 6.1.1.4'
N N 0.0311 0.0180 'International Tables Vol C Tables 4.2.6.8 and 6.1.1.4'
O O 0.0492 0.0322 'International Tables Vol C Tables 4.2.6.8 and 6.1.1.4'

loop_
_geom_angle_atom_site_label_1
_geom_angle_atom_site_label_2
_geom_angle_atom_site_label_3
_geom_angle
_geom_angle_site_symmetry_1
_geom_angle_site_symmetry_3
_geom_angle_publ_flag
O4 Eu1 O5 143.93(15) . 3_666 ?
O4 Eu1 O2 77.00(14) . 3_666 ?
O4 Eu1 O6 145.20(14) . 3_666 ?
O4 Eu1 N1 76.78(16) . . ?
O4 Eu1 N2 100.93(19) . . ?
O5 Eu1 O4 82.45(15) . . ?
O5 Eu1 O5 72.96(15) . 3_666 ?
O5 Eu1 O2 75.25(14) . 3_666 ?
O5 Eu1 O3 80.42(15) . . ?
O5 Eu1 O6 123.40(13) . 3_666 ?
O5 Eu1 N1 150.12(15) . . ?
O5 Eu1 N2 143.86(16) . . ?
O2 Eu1 O5 71.55(14) 3_666 3_666 ?
O2 Eu1 O6 87.08(14) 3_666 3_666 ?
O2 Eu1 N1 79.28(15) 3_666 . ?
O2 Eu1 N2 140.80(16) 3_666 . ?
O1 Eu1 O4 128.79(14) . . ?
O1 Eu1 O5 69.12(14) . 3_666 ?
O1 Eu1 O5 73.89(14) . . ?
O1 Eu1 O2 135.41(14) . 3_666 ?
O1 Eu1 O3 77.68(15) . . ?
O1 Eu1 O6 83.85(15) . 3_666 ?
O1 Eu1 N1 135.99(15) . . ?
O1 Eu1 N2 76.41(16) . . ?
O3 Eu1 O4 53.66(14) . . ?
O3 Eu1 O5 141.88(14) . 3_666 ?
O3 Eu1 O2 127.23(14) . 3_666 ?
O3 Eu1 O6 144.21(14) . 3_666 ?
O3 Eu1 N1 103.45(16) . . ?
O3 Eu1 N2 73.47(16) . . ?
O6 Eu1 O5 50.46(12) 3_666 3_666 ?
O6 Eu1 N1 69.89(15) 3_666 . ?
O6 Eu1 N2 72.51(16) 3_666 . ?
N1 Eu1 O5 113.28(15) . 3_666 ?
N2 Eu1 O5 114.55(17) . 3_666 ?
N2 Eu1 N1 62.51(17) . . ?
C8 O4 Eu1 93.1(4) . . ?
Eu1 O5 Eu1 107.04(14) . 3_666 ?
C19 O5 Eu1 90.3(3) . 3_666 ?
C19 O5 Eu1 162.7(4) . . ?
C1 O2 Eu1 133.4(4) . 3_666 ?
C1 O1 Eu1 141.6(4) . . ?
C8 O3 Eu1 92.9(4) . . ?
C19 O6 Eu1 95.5(3) . 3_666 ?
C30 N1 Eu1 120.9(4) . . ?
C26 N1 Eu1 119.9(4) . . ?
C26 N1 C30 118.7(6) . . ?
C10 C9 C8 124.3(5) . . ?
C14 C9 C10 120.2(5) . . ?
C14 C9 C8 115.5(6) . . ?
C31 N2 Eu1 120.3(4) . . ?
C35 N2 Eu1 120.5(5) . . ?
C35 N2 C31 118.8(6) . . ?
C21 C20 C19 120.0(5) . . ?
C25 C20 C19 122.2(6) . . ?
C25 C20 C21 117.8(6) . . ?
C9 C10 C11 117.1(6) . . ?
C18 C10 C9 125.6(6) . . ?
C18 C10 C11 117.4(6) . . ?
O4 C8 O3 120.4(5) . . ?
O4 C8 C9 119.2(6) . . ?
O3 C8 C9 120.4(6) . . ?
C12 C11 C10 119.6(6) . . ?
C12 C11 C15 121.9(6) . . ?
C15 C11 C10 118.5(6) . . ?
O5 C19 Eu1 64.4(3) . 3_666 ?
O5 C19 O6 123.7(5) . . ?
O5 C19 C20 118.1(5) . . ?
O6 C19 Eu1 59.3(3) . 3_666 ?
O6 C19 C20 118.2(5) . . ?
C20 C19 Eu1 176.5(4) . 3_666 ?
F21 C21 C20 119.6(6) . . ?
F21 C21 C22 119.0(6) . . ?
C22 C21 C20 121.4(6) . . ?
F25 C25 C20 120.2(6) . . ?
F25 C25 C24 119.1(6) . . ?
C20 C25 C24 120.7(6) . . ?
C9 C14 H14 119.3 . . ?
C9 C14 C13 121.4(6) . . ?
C13 C14 H14 119.3 . . ?
N1 C30 C31 116.5(5) . . ?
N1 C30 C29 121.3(6) . . ?
C29 C30 C31 122.2(6) . . ?
C3 C2 C1 123.6(8) . . ?
C3 C2 C7 116.4(8) . . ?
C7 C2 C1 120.0(6) . . ?
O2 C1 C2 117.4(6) . . ?
O1 C1 O2 127.9(6) . . ?
O1 C1 C2 114.6(6) . . ?
N2 C31 C30 117.5(5) . . ?
N2 C31 C32 120.7(6) . . ?
C32 C31 C30 121.7(6) . . ?
F22 C22 C21 120.1(7) . . ?
F22 C22 C23 120.5(6) . . ?
C21 C22 C23 119.4(7) . . ?
F23 C23 C22 119.8(7) . . ?
F23 C23 C24 120.5(7) . . ?
C24 C23 C22 119.7(6) . . ?
C11 C12 H12 119.0 . . ?
C13 C12 C11 122.0(6) . . ?
C13 C12 H12 119.0 . . ?
C11 C15 H15 119.4 . . ?
C16 C15 C11 121.2(7) . . ?
C16 C15 H15 119.4 . . ?
C10 C18 H18 119.0 . . ?
C17 C18 C10 122.0(6) . . ?
C17 C18 H18 119.0 . . ?
F24 C24 C25 119.0(7) . . ?
C23 C24 F24 120.0(6) . . ?
C23 C24 C25 121.0(6) . . ?
C30 C29 H29 120.2 . . ?
C28 C29 C30 119.7(6) . . ?
C28 C29 H29 120.2 . . ?
C14 C13 H13 120.1 . . ?
C12 C13 C14 119.7(6) . . ?
C12 C13 H13 120.1 . . ?
C15 C16 H16 119.6 . . ?
C15 C16 C17 120.7(7) . . ?
C17 C16 H16 119.6 . . ?
C35 C34 H34 120.9 . . ?
C33 C34 H34 120.9 . . ?
C33 C34 C35 118.1(7) . . ?
C26 C27 H27 120.9 . . ?
C28 C27 H27 120.9 . . ?
C28 C27 C26 118.3(7) . . ?
C31 C32 H32 120.3 . . ?
C33 C32 C31 119.4(6) . . ?
C33 C32 H32 120.3 . . ?
N2 C35 C34 123.4(7) . . ?
N2 C35 H35 118.3 . . ?
C34 C35 H35 118.3 . . ?
F3 C3 C2 119.5(8) . . ?
F3 C3 C4 116.6(8) . . ?
C2 C3 C4 123.9(8) . . ?
F7 C7 C2 120.4(6) . . ?
F7 C7 C6 117.5(8) . . ?
C6 C7 C2 122.1(8) . . ?
N1 C26 C27 123.3(7) . . ?
N1 C26 H26 118.4 . . ?
C27 C26 H26 118.4 . . ?
C18 C17 C16 120.2(7) . . ?
C18 C17 H17 119.9 . . ?
C16 C17 H17 119.9 . . ?
C34 C33 C32 119.5(7) . . ?
C34 C33 H33 120.2 . . ?
C32 C33 H33 120.2 . . ?
F4 C4 C3 121.5(9) . . ?
F4 C4 C5 122.9(8) . . ?
C5 C4 C3 115.4(8) . . ?
C29 C28 H28 120.6 . . ?
C27 C28 C29 118.7(7) . . ?
C27 C28 H28 120.6 . . ?
F6 C6 C7 121.2(10) . . ?
F6 C6 C5 121.1(10) . . ?
C5 C6 C7 117.6(10) . . ?
F5 C5 C4 117.3(9) . . ?
C6 C5 F5 118.2(11) . . ?
C6 C5 C4 124.5(9) . . ?
C2S C1S H1S 120.9 . . ?
C2S C1S C6S 118.2(12) . . ?
C6S C1S H1S 120.9 . . ?
C3S C4S H4S 119.9 . . ?
C3S C4S C5S 120.1(12) . . ?
C5S C4S H4S 119.9 . . ?
C4S C3S H3S 118.0 . . ?
C2S C3S C4S 123.9(13) . . ?
C2S C3S H3S 118.0 . . ?
C1S C2S H2S 120.1 . . ?
C3S C2S C1S 119.8(12) . . ?
C3S C2S H2S 120.1 . . ?
C4S C5S H5S 121.0 . . ?
C4S C5S C6S 118.0(12) . . ?
C6S C5S H5S 121.0 . . ?
C1S C6S C5S 120.0(12) . . ?
C1S C6S H6S 120.0 . . ?
C5S C6S H6S 120.0 . . ?

loop_
_geom_bond_atom_site_label_1
_geom_bond_atom_site_label_2
_geom_bond_distance
_geom_bond_site_symmetry_2
_geom_bond_publ_flag
Eu1 O4 2.423(5) . ?
Eu1 O5 2.624(4) 3_666 ?
Eu1 O5 2.394(4) . ?
Eu1 O2 2.423(4) 3_666 ?
Eu1 O1 2.367(4) . ?
Eu1 O3 2.416(4) . ?
Eu1 O6 2.513(4) 3_666 ?
Eu1 N1 2.585(5) . ?
Eu1 N2 2.582(6) . ?
F25 C25 1.340(7) . ?
O4 C8 1.248(7) . ?
O5 Eu1 2.624(4) 3_666 ?
O5 C19 1.242(7) . ?
O2 Eu1 2.423(4) 3_666 ?
O2 C1 1.266(7) . ?
F22 C22 1.342(8) . ?
O1 C1 1.236(7) . ?
F21 C21 1.342(7) . ?
O3 C8 1.269(7) . ?
O6 Eu1 2.513(4) 3_666 ?
O6 C19 1.244(7) . ?
F23 C23 1.343(7) . ?
F24 C24 1.356(7) . ?
N1 C30 1.339(7) . ?
N1 C26 1.324(8) . ?
F7 C7 1.335(9) . ?
F3 C3 1.313(9) . ?
C9 C10 1.425(8) . ?
C9 C8 1.518(8) . ?
C9 C14 1.380(8) . ?
N2 C31 1.344(8) . ?
N2 C35 1.333(9) . ?
C20 C19 1.528(8) . ?
C20 C21 1.396(9) . ?
C20 C25 1.361(8) . ?
C10 C11 1.456(8) . ?
C10 C18 1.405(8) . ?
F6 C6 1.328(10) . ?
C11 C12 1.397(9) . ?
C11 C15 1.424(9) . ?
F4 C4 1.277(9) . ?
C19 Eu1 2.909(5) 3_666 ?
C21 C22 1.373(9) . ?
C25 C24 1.384(9) . ?
C14 H14 0.9500 . ?
C14 C13 1.411(8) . ?
C30 C31 1.463(9) . ?
C30 C29 1.394(9) . ?
C2 C1 1.538(9) . ?
C2 C3 1.350(10) . ?
C2 C7 1.431(10) . ?
F5 C5 1.360(10) . ?
C31 C32 1.404(9) . ?
C22 C23 1.374(10) . ?
C23 C24 1.352(10) . ?
C12 H12 0.9500 . ?
C12 C13 1.344(9) . ?
C15 H15 0.9500 . ?
C15 C16 1.348(10) . ?
C18 H18 0.9500 . ?
C18 C17 1.370(9) . ?
C29 H29 0.9500 . ?
C29 C28 1.391(10) . ?
C13 H13 0.9500 . ?
C16 H16 0.9500 . ?
C16 C17 1.404(9) . ?
C34 H34 0.9500 . ?
C34 C35 1.392(10) . ?
C34 C33 1.365(10) . ?
C27 H27 0.9500 . ?
C27 C26 1.402(10) . ?
C27 C28 1.366(9) . ?
C32 H32 0.9500 . ?
C32 C33 1.386(10) . ?
C35 H35 0.9500 . ?
C3 C4 1.429(11) . ?
C7 C6 1.386(11) . ?
C26 H26 0.9500 . ?
C17 H17 0.9500 . ?
C33 H33 0.9500 . ?
C4 C5 1.378(13) . ?
C28 H28 0.9500 . ?
C6 C5 1.359(13) . ?
C1S H1S 0.9500 . ?
C1S C2S 1.381(17) . ?
C1S C6S 1.407(16) . ?
C4S H4S 0.9500 . ?
C4S C3S 1.346(14) . ?
C4S C5S 1.364(16) . ?
C3S H3S 0.9500 . ?
C3S C2S 1.322(15) . ?
C2S H2S 0.9500 . ?
C5S H5S 0.9500 . ?
C5S C6S 1.416(19) . ?
C6S H6S 0.9500 . ?

loop_
_geom_torsion_atom_site_label_1
_geom_torsion_atom_site_label_2
_geom_torsion_atom_site_label_3
_geom_torsion_atom_site_label_4
_geom_torsion
_geom_torsion_site_symmetry_1
_geom_torsion_site_symmetry_2
_geom_torsion_site_symmetry_3
_geom_torsion_site_symmetry_4
_geom_torsion_publ_flag
Eu1 O4 C8 O3 -1.3(6) . . . . ?
Eu1 O4 C8 C9 176.0(5) . . . . ?
Eu1 O5 C19 Eu1 -179.3(14) . . . 3_666 ?
Eu1 O5 C19 O6 -176.7(10) . . . . ?
Eu1 O5 C19 O6 2.6(6) 3_666 . . . ?
Eu1 O5 C19 C20 -177.2(5) 3_666 . . . ?
Eu1 O5 C19 C20 3.6(17) . . . . ?
Eu1 O2 C1 O1 -13.8(10) 3_666 . . . ?
Eu1 O2 C1 C2 161.7(4) 3_666 . . . ?
Eu1 O1 C1 O2 0.2(11) . . . . ?
Eu1 O1 C1 C2 -175.4(4) . . . . ?
Eu1 O3 C8 O4 1.3(6) . . . . ?
Eu1 O3 C8 C9 -175.9(5) . . . . ?
Eu1 O6 C19 O5 -2.7(6) 3_666 . . . ?
Eu1 O6 C19 C20 177.0(5) 3_666 . . . ?
Eu1 N1 C30 C31 12.6(8) . . . . ?
Eu1 N1 C30 C29 -170.4(5) . . . . ?
Eu1 N1 C26 C27 170.0(7) . . . . ?
Eu1 N2 C31 C30 -11.3(8) . . . . ?
Eu1 N2 C31 C32 171.1(5) . . . . ?
Eu1 N2 C35 C34 -171.4(6) . . . . ?
F25 C25 C24 F24 -0.3(9) . . . . ?
F25 C25 C24 C23 179.6(6) . . . . ?
F22 C22 C23 F23 0.2(10) . . . . ?
F22 C22 C23 C24 -179.9(6) . . . . ?
F21 C21 C22 F22 -1.3(9) . . . . ?
F21 C21 C22 C23 179.2(6) . . . . ?
F23 C23 C24 F24 -0.2(10) . . . . ?
F23 C23 C24 C25 179.9(6) . . . . ?
N1 C30 C31 N2 -0.8(9) . . . . ?
N1 C30 C31 C32 176.8(6) . . . . ?
N1 C30 C29 C28 -0.7(11) . . . . ?
F7 C7 C6 F6 0.2(12) . . . . ?
F7 C7 C6 C5 179.3(8) . . . . ?
F3 C3 C4 F4 -4.5(12) . . . . ?
F3 C3 C4 C5 -179.7(7) . . . . ?
C9 C10 C11 C12 -0.5(9) . . . . ?
C9 C10 C11 C15 178.3(6) . . . . ?
C9 C10 C18 C17 -179.1(6) . . . . ?
C9 C14 C13 C12 1.1(10) . . . . ?
N2 C31 C32 C33 1.7(11) . . . . ?
C20 C21 C22 F22 -179.1(5) . . . . ?
C20 C21 C22 C23 1.5(10) . . . . ?
C20 C25 C24 F24 179.6(6) . . . . ?
C20 C25 C24 C23 -0.5(10) . . . . ?
C10 C9 C8 O4 177.4(6) . . . . ?
C10 C9 C8 O3 -5.3(9) . . . . ?
C10 C9 C14 C13 -0.2(9) . . . . ?
C10 C11 C12 C13 1.4(10) . . . . ?
C10 C11 C15 C16 1.5(10) . . . . ?
C10 C18 C17 C16 0.1(10) . . . . ?
C8 C9 C10 C11 178.7(5) . . . . ?
C8 C9 C10 C18 -1.4(9) . . . . ?
C8 C9 C14 C13 -179.1(6) . . . . ?
F6 C6 C5 F5 0.5(14) . . . . ?
F6 C6 C5 C4 -179.4(8) . . . . ?
C11 C10 C18 C17 0.9(9) . . . . ?
C11 C12 C13 C14 -1.7(11) . . . . ?
C11 C15 C16 C17 -0.5(11) . . . . ?
F4 C4 C5 F5 2.4(14) . . . . ?
F4 C4 C5 C6 -177.6(9) . . . . ?
C19 C20 C21 F21 0.2(9) . . . . ?
C19 C20 C21 C22 177.9(6) . . . . ?
C19 C20 C25 F25 1.5(9) . . . . ?
C19 C20 C25 C24 -178.4(6) . . . . ?
C21 C20 C19 O5 76.8(7) . . . . ?
C21 C20 C19 O6 -102.9(7) . . . . ?
C21 C20 C25 F25 -178.7(5) . . . . ?
C21 C20 C25 C24 1.4(9) . . . . ?
C21 C22 C23 F23 179.7(6) . . . . ?
C21 C22 C23 C24 -0.4(10) . . . . ?
C25 C20 C19 O5 -103.3(7) . . . . ?
C25 C20 C19 O6 76.9(8) . . . . ?
C25 C20 C21 F21 -179.7(5) . . . . ?
C25 C20 C21 C22 -2.0(9) . . . . ?
C14 C9 C10 C11 -0.1(8) . . . . ?
C14 C9 C10 C18 179.9(6) . . . . ?
C14 C9 C8 O4 -3.7(8) . . . . ?
C14 C9 C8 O3 173.5(5) . . . . ?
C30 N1 C26 C27 -2.5(12) . . . . ?
C30 C31 C32 C33 -175.8(7) . . . . ?
C30 C29 C28 C27 -0.3(13) . . . . ?
C2 C3 C4 F4 178.3(8) . . . . ?
C2 C3 C4 C5 3.0(13) . . . . ?
C2 C7 C6 F6 -179.9(7) . . . . ?
C2 C7 C6 C5 -0.8(13) . . . . ?
C1 C2 C3 F3 -1.1(11) . . . . ?
C1 C2 C3 C4 176.1(7) . . . . ?
C1 C2 C7 F7 2.5(10) . . . . ?
C1 C2 C7 C6 -177.3(7) . . . . ?
C31 N2 C35 C34 1.4(11) . . . . ?
C31 C30 C29 C28 176.2(7) . . . . ?
C31 C32 C33 C34 -1.5(12) . . . . ?
C22 C23 C24 F24 179.9(6) . . . . ?
C22 C23 C24 C25 0.0(10) . . . . ?
C12 C11 C15 C16 -179.7(6) . . . . ?
C15 C11 C12 C13 -177.3(7) . . . . ?
C15 C16 C17 C18 -0.3(11) . . . . ?
C18 C10 C11 C12 179.5(6) . . . . ?
C18 C10 C11 C15 -1.6(9) . . . . ?
C29 C30 C31 N2 -177.8(7) . . . . ?
C29 C30 C31 C32 -0.3(10) . . . . ?
C35 N2 C31 C30 175.9(6) . . . . ?
C35 N2 C31 C32 -1.7(10) . . . . ?
C35 C34 C33 C32 1.2(13) . . . . ?
C3 C2 C1 O2 51.3(9) . . . . ?
C3 C2 C1 O1 -132.7(7) . . . . ?
C3 C2 C7 F7 -178.8(7) . . . . ?
C3 C2 C7 C6 1.3(11) . . . . ?
C3 C4 C5 F5 177.6(7) . . . . ?
C3 C4 C5 C6 -2.5(14) . . . . ?
C7 C2 C1 O2 -130.2(7) . . . . ?
C7 C2 C1 O1 45.8(8) . . . . ?
C7 C2 C3 F3 -179.6(6) . . . . ?
C7 C2 C3 C4 -2.5(11) . . . . ?
C7 C6 C5 F5 -178.6(7) . . . . ?
C7 C6 C5 C4 1.5(15) . . . . ?
C26 N1 C30 C31 -175.0(6) . . . . ?
C26 N1 C30 C29 2.1(10) . . . . ?
C26 C27 C28 C29 -0.1(13) . . . . ?
C33 C34 C35 N2 -1.2(13) . . . . ?
C28 C27 C26 N1 1.5(14) . . . . ?
C4S C3S C2S C1S 0.8(19) . . . . ?
C4S C5S C6S C1S 1.1(18) . . . . ?
C3S C4S C5S C6S -1.3(18) . . . . ?
C2S C1S C6S C5S 0.0(18) . . . . ?
C5S C4S C3S C2S 0.4(19) . . . . ?
C6S C1S C2S C3S -0.9(18) . . . . ?
